data_4514573
loop_
_publ_author_name
'Zhang, Ying'
'Meng, Xiao-Qing'
'Ding, Hao-Jing'
'Wang, Xi'
'Yu, Mei-Hui'
'Zhang, Shu-Ming'
'Chang, Ze'
'Bu, Xian-He'

_publ_section_title
;
 Rational Construction of Breathing Metal-Organic Frameworks through
 Synergy of a Stretchy Ligand and Highly Variable \p-\p Interaction.
;
_journal_issue 23
_journal_name_full 'ACS applied materials &amp; interfaces'
_journal_page_first 20995
_journal_page_last 21003
_journal_paper_doi 10.1021/acsami.9b04759
_journal_volume 11
_journal_year 2019
_chemical_formula_moiety 'C64 H40 Cd2 N16 O8'
_chemical_formula_sum 'C64 H40 Cd2 N16 O8'
_chemical_formula_weight 1385.92
_space_group_crystal_system triclinic
_space_group_IT_number 2
_space_group_name_Hall '-P 1'
_space_group_name_H-M_alt 'P -1'
_symmetry_space_group_name_Hall '-P 1'
_symmetry_space_group_name_H-M 'P -1'
_atom_sites_solution_hydrogens geom
_audit_creation_date 2019-04-19
_audit_creation_method
;
Olex2 1.2
(compiled 2018.05.29 svn.r3508 for OlexSys, GUI svn.r5506)
;
_cell_angle_alpha 99.028(2)
_cell_angle_beta 113.269(2)
_cell_angle_gamma 92.474(2)
_cell_formula_units_Z 2
_cell_length_a 14.7847(4)
_cell_length_b 15.6515(3)
_cell_length_c 18.4365(5)
_cell_measurement_reflns_used 27281
_cell_measurement_temperature 120.00(10)
_cell_measurement_theta_max 74.2390
_cell_measurement_theta_min 4.2860
_cell_volume 3844.60(18)
_computing_molecular_graphics 'Olex2 (Dolomanov et al., 2009)'
_computing_publication_material 'Olex2 (Dolomanov et al., 2009)'
_computing_structure_refinement 'ShelXL (Sheldrick, 2015)'
_diffrn_ambient_temperature 120.00(10)
_diffrn_measured_fraction_theta_full 0.996
_diffrn_measured_fraction_theta_max 0.966
_diffrn_measurement_device_type 'multiwire proportional'
_diffrn_measurement_method 'phi and omega scans'
_diffrn_radiation_monochromator graphite
_diffrn_radiation_type CuK\a
_diffrn_radiation_wavelength 1.54178
_diffrn_reflns_av_R_equivalents 0.0370
_diffrn_reflns_av_unetI/netI 0.0385
_diffrn_reflns_Laue_measured_fraction_full 0.996
_diffrn_reflns_Laue_measured_fraction_max 0.966
_diffrn_reflns_limit_h_max 18
_diffrn_reflns_limit_h_min -18
_diffrn_reflns_limit_k_max 9
_diffrn_reflns_limit_k_min -18
_diffrn_reflns_limit_l_max 23
_diffrn_reflns_limit_l_min -22
_diffrn_reflns_number 45088
_diffrn_reflns_point_group_measured_fraction_full 0.996
_diffrn_reflns_point_group_measured_fraction_max 0.966
_diffrn_reflns_theta_full 67.679
_diffrn_reflns_theta_max 74.413
_diffrn_reflns_theta_min 4.104
_exptl_absorpt_coefficient_mu 4.889
_exptl_absorpt_correction_T_max 1.00000
_exptl_absorpt_correction_T_min 0.72140
_exptl_absorpt_correction_type multi-scan
_exptl_absorpt_process_details
;
CrysAlisPro 1.171.39.33c (Rigaku Oxford Diffraction, 2017)
Empirical absorption correction using spherical harmonics,
 implemented in SCALE3 ABSPACK scaling algorithm.
;
_exptl_crystal_colour red
_exptl_crystal_density_diffrn 1.197
_exptl_crystal_description rodlike
_exptl_crystal_F_000 1392
_exptl_crystal_size_max 0.14
_exptl_crystal_size_mid 0.12
_exptl_crystal_size_min 0.1
_refine_diff_density_max 2.186
_refine_diff_density_min -1.259
_refine_diff_density_rms 0.134
_refine_ls_extinction_method none
_refine_ls_goodness_of_fit_ref 1.033
_refine_ls_hydrogen_treatment constr
_refine_ls_matrix_type full
_refine_ls_number_parameters 811
_refine_ls_number_reflns 15179
_refine_ls_number_restraints 0
_refine_ls_restrained_S_all 1.033
_refine_ls_R_factor_all 0.0553
_refine_ls_R_factor_gt 0.0518
_refine_ls_shift/su_max 0.002
_refine_ls_shift/su_mean 0.000
_refine_ls_structure_factor_coef Fsqd
_refine_ls_weighting_details 'w=1/[\s^2^(Fo^2^)+(0.1042P)^2^+4.5335P] where P=(Fo^2^+2Fc^2^)/3'
_refine_ls_weighting_scheme calc
_refine_ls_wR_factor_gt 0.1529
_refine_ls_wR_factor_ref 0.1566
_reflns_Friedel_coverage 0.000
_reflns_number_gt 13683
_reflns_number_total 15179
_reflns_threshold_expression 'I > 2\s(I)'
_cod_data_source_file am9b04759_si_003.cif
_cod_data_source_block 1'a
_cod_original_cell_volume 3844.60(17)
_cod_database_code 4514573
_shelx_shelxl_version_number 2018/3
_shelx_space_group_comment
;
The symmetry employed for this shelxl refinement is uniquely defined
by the following loop, which should always be used as a source of
symmetry information in preference to the above space-group names.
They are only intended as comments.
;
_shelx_estimated_absorpt_t_max 0.641
_shelx_estimated_absorpt_t_min 0.548
_olex2_refinement_description
;
1. Fixed Uiso
 At 1.2 times of:
  All C(H) groups
2.a Aromatic/amide H refined with riding coordinates:
 C5(H5), C6(H6), C7(H7), C8(H8), C10(H10), C11(H11), C12(H12), C13(H13),
 C15(H15), C16(H16), C17(H17), C18(H18), C23(H23), C24(H24), C25(H25), C26(H26),
  C28(H28), C29(H29), C30(H30), C31(H31), C33(H33), C34(H34), C35(H35),
 C36(H36), C38(H38), C39(H39), C41(H41), C42(H42), C45(H45), C46(H46), C48(H48),
  C49(H49), C52(H52), C53(H53), C55(H55), C56(H56), C59(H59), C60(H60),
 C62(H62), C63(H63)
;
_olex2_submission_special_instructions 'No special instructions were received'

loop_
_space_group_symop_operation_xyz
'x, y, z'
'-x, -y, -z'

loop_
_atom_site_label
_atom_site_type_symbol
_atom_site_fract_x
_atom_site_fract_y
_atom_site_fract_z
_atom_site_U_iso_or_equiv
_atom_site_adp_type
_atom_site_occupancy
_atom_site_site_symmetry_order
_atom_site_calc_flag
_atom_site_refinement_flags_posn
Cd1 Cd 0.63365(2) 0.06755(2) 0.54528(2) 0.03074(9) Uani 1 1 d .
Cd2 Cd 1.86727(2) 0.43311(2) 0.94030(2) 0.02966(9) Uani 1 1 d .
O1 O 0.7882(2) 0.15872(18) 0.61545(19) 0.0436(6) Uani 1 1 d .
O2 O 0.78869(18) 0.02712(17) 0.55222(17) 0.0427(6) Uani 1 1 d .
O3 O 1.74780(18) 0.36658(17) 0.97989(16) 0.0391(6) Uani 1 1 d .
O4 O 1.7287(2) 0.3380(2) 0.85305(18) 0.0519(8) Uani 1 1 d .
O5 O 0.55636(19) 0.18427(19) 0.57735(16) 0.0417(6) Uani 1 1 d .
O6 O 0.4410(2) 0.07543(16) 0.50409(17) 0.0414(6) Uani 1 1 d .
O7 O 0.02667(18) 0.50892(17) 0.92899(14) 0.0366(5) Uani 1 1 d .
O8 O -0.10502(19) 0.43972(18) 0.82541(16) 0.0391(6) Uani 1 1 d .
N1 N 0.4211(2) 0.0547(2) 0.11118(18) 0.0338(6) Uani 1 1 d .
N2 N 0.3267(2) 0.14459(19) 0.02292(18) 0.0336(6) Uani 1 1 d .
N3 N 0.3960(2) 0.19561(19) 0.16381(18) 0.0344(6) Uani 1 1 d .
N4 N 0.5863(2) 0.0867(2) 0.41421(18) 0.0348(6) Uani 1 1 d .
N5 N 0.3363(3) -0.1224(2) -0.1654(2) 0.0527(9) Uani 1 1 d .
N6 N 0.2036(2) 0.43794(19) 0.06171(19) 0.0343(6) Uani 1 1 d .
N7 N 0.8305(2) 0.06884(18) 0.97576(18) 0.0333(6) Uani 1 1 d .
N8 N 0.9226(2) -0.01896(19) 1.06723(18) 0.0341(6) Uani 1 1 d .
N9 N 0.8565(2) -0.07355(19) 0.92656(18) 0.0325(6) Uani 1 1 d .
N10 N 0.6743(2) 0.0367(2) 0.67272(18) 0.0351(6) Uani 1 1 d .
N11 N 0.9216(4) 0.2551(3) 1.2499(3) 0.0763(14) Uani 1 1 d .
N12 N 1.0431(2) -0.31389(19) 1.04044(18) 0.0333(6) Uani 1 1 d .
N13 N 1.2553(2) 0.1453(2) 0.7366(2) 0.0411(7) Uani 1 1 d .
N14 N 1.2976(2) 0.1930(2) 0.80559(19) 0.0401(7) Uani 1 1 d .
N15 N 0.1879(2) 0.3339(2) 0.6282(2) 0.0400(7) Uani 1 1 d .
N16 N 0.2227(2) 0.4008(2) 0.6825(2) 0.0426(7) Uani 1 1 d .
C1 C 0.4331(2) 0.1200(2) 0.1719(2) 0.0308(7) Uani 1 1 d .
C2 C 0.3684(3) 0.0709(2) 0.0374(2) 0.0330(7) Uani 1 1 d .
C3 C 0.3418(2) 0.2040(2) 0.0879(2) 0.0314(7) Uani 1 1 d .
C4 C 0.4904(3) 0.1081(2) 0.2554(2) 0.0328(7) Uani 1 1 d .
C5 C 0.5332(3) 0.0327(3) 0.2731(2) 0.0394(8) Uani 1 1 d .
H5 H 0.530219 -0.011858 0.232051 0.047 Uiso 1 1 calc R
C6 C 0.5804(3) 0.0248(3) 0.3529(2) 0.0390(8) Uani 1 1 d .
H6 H 0.609441 -0.025725 0.364365 0.047 Uiso 1 1 calc R
C7 C 0.5458(3) 0.1597(2) 0.3964(2) 0.0386(8) Uani 1 1 d .
H7 H 0.550007 0.203463 0.438464 0.046 Uiso 1 1 calc R
C8 C 0.4980(3) 0.1731(2) 0.3187(2) 0.0385(8) Uani 1 1 d .
H8 H 0.471393 0.224969 0.308901 0.046 Uiso 1 1 calc R
C9 C 0.3556(3) 0.0032(2) -0.0323(2) 0.0354(7) Uani 1 1 d .
C10 C 0.3937(3) -0.0757(2) -0.0225(2) 0.0391(8) Uani 1 1 d .
H10 H 0.426486 -0.087926 0.028672 0.047 Uiso 1 1 calc R
C11 C 0.3823(3) -0.1363(3) -0.0904(3) 0.0480(10) Uani 1 1 d .
H11 H 0.407993 -0.189005 -0.083192 0.058 Uiso 1 1 calc R
C12 C 0.2992(4) -0.0464(3) -0.1738(3) 0.0521(10) Uani 1 1 d .
H12 H 0.266473 -0.035947 -0.225620 0.063 Uiso 1 1 calc R
C13 C 0.3062(3) 0.0177(3) -0.1103(2) 0.0443(9) Uani 1 1 d .
H13 H 0.278661 0.069366 -0.119553 0.053 Uiso 1 1 calc R
C14 C 0.2953(2) 0.2857(2) 0.0779(2) 0.0323(7) Uani 1 1 d .
C15 C 0.2456(3) 0.3064(2) 0.0023(2) 0.0332(7) Uani 1 1 d .
H15 H 0.242652 0.269914 -0.043772 0.040 Uiso 1 1 calc R
C16 C 0.2007(3) 0.3820(2) -0.0029(2) 0.0336(7) Uani 1 1 d .
H16 H 0.166747 0.395077 -0.053556 0.040 Uiso 1 1 calc R
C17 C 0.2520(3) 0.4182(3) 0.1341(2) 0.0404(8) Uani 1 1 d .
H17 H 0.254439 0.456194 0.179168 0.049 Uiso 1 1 calc R
C18 C 0.2988(3) 0.3437(3) 0.1450(2) 0.0408(8) Uani 1 1 d .
H18 H 0.332155 0.332363 0.196461 0.049 Uiso 1 1 calc R
C19 C 0.8206(3) 0.0031(2) 0.9162(2) 0.0319(7) Uani 1 1 d .
C20 C 0.8821(3) 0.0541(2) 1.0505(2) 0.0346(7) Uani 1 1 d .
C21 C 0.9082(3) -0.0801(2) 1.0035(2) 0.0306(7) Uani 1 1 d .
C22 C 0.7675(3) 0.0147(2) 0.8317(2) 0.0327(7) Uani 1 1 d .
C23 C 0.7354(3) 0.0941(3) 0.8145(2) 0.0395(8) Uani 1 1 d .
H23 H 0.743722 0.140598 0.855611 0.047 Uiso 1 1 calc R
C24 C 0.6905(3) 0.1025(3) 0.7345(2) 0.0395(8) Uani 1 1 d .
H24 H 0.670708 0.156174 0.723033 0.047 Uiso 1 1 calc R
C25 C 0.7045(3) -0.0397(2) 0.6901(2) 0.0365(8) Uani 1 1 d .
H25 H 0.693382 -0.085761 0.647851 0.044 Uiso 1 1 calc R
C26 C 0.7518(3) -0.0536(2) 0.7685(2) 0.0357(7) Uani 1 1 d .
H26 H 0.772524 -0.107457 0.778313 0.043 Uiso 1 1 calc R
C27 C 0.8957(3) 0.1247(2) 1.1193(2) 0.0398(8) Uani 1 1 d .
C28 C 0.8517(4) 0.2003(3) 1.1071(3) 0.0483(10) Uani 1 1 d .
H28 H 0.813174 0.208855 1.055586 0.058 Uiso 1 1 calc R
C29 C 0.8666(5) 0.2629(3) 1.1741(3) 0.0655(14) Uani 1 1 d .
H29 H 0.836594 0.313575 1.165868 0.079 Uiso 1 1 calc R
C30 C 0.9642(5) 0.1821(3) 1.2598(3) 0.0729(16) Uani 1 1 d .
H30 H 1.003897 0.175971 1.311881 0.087 Uiso 1 1 calc R
C31 C 0.9533(4) 0.1150(3) 1.1976(3) 0.0547(11) Uani 1 1 d .
H31 H 0.983473 0.064640 1.207770 0.066 Uiso 1 1 calc R
C32 C 0.9531(3) -0.1622(2) 1.0172(2) 0.0324(7) Uani 1 1 d .
C33 C 1.0050(3) -0.1782(2) 1.0945(2) 0.0368(8) Uani 1 1 d .
H33 H 1.010080 -0.138344 1.139401 0.044 Uiso 1 1 calc R
C34 C 1.0488(3) -0.2544(2) 1.1032(2) 0.0372(8) Uani 1 1 d .
H34 H 1.083596 -0.264776 1.154790 0.045 Uiso 1 1 calc R
C35 C 0.9927(3) -0.2987(2) 0.9657(2) 0.0359(7) Uani 1 1 d .
H35 H 0.988604 -0.339753 0.921839 0.043 Uiso 1 1 calc R
C36 C 0.9471(3) -0.2240(2) 0.9521(2) 0.0337(7) Uani 1 1 d .
H36 H 0.912799 -0.215259 0.899862 0.040 Uiso 1 1 calc R
C37 C 1.1498(3) 0.1332(3) 0.7079(2) 0.0375(8) Uani 1 1 d .
C38 C 1.0967(3) 0.1905(3) 0.7357(3) 0.0476(10) Uani 1 1 d .
H38 H 1.129513 0.236725 0.778139 0.057 Uiso 1 1 calc R
C39 C 0.9941(3) 0.1781(3) 0.6995(3) 0.0455(9) Uani 1 1 d .
H39 H 0.958245 0.217336 0.717070 0.055 Uiso 1 1 calc R
C40 C 0.9442(3) 0.1083(2) 0.6375(2) 0.0346(7) Uani 1 1 d .
C41 C 0.9985(3) 0.0513(3) 0.6103(3) 0.0461(10) Uani 1 1 d .
H41 H 0.965938 0.004127 0.568705 0.055 Uiso 1 1 calc R
C42 C 1.1010(3) 0.0648(3) 0.6450(3) 0.0493(10) Uani 1 1 d .
H42 H 1.137143 0.027521 0.625674 0.059 Uiso 1 1 calc R
C43 C 0.8330(3) 0.0978(2) 0.5991(2) 0.0360(8) Uani 1 1 d .
C44 C 1.4010(3) 0.2155(3) 0.8300(2) 0.0408(8) Uani 1 1 d .
C45 C 1.4570(3) 0.2477(3) 0.9115(2) 0.0408(8) Uani 1 1 d .
H45 H 1.428576 0.246484 0.948273 0.049 Uiso 1 1 calc R
C46 C 1.5553(3) 0.2816(3) 0.9375(2) 0.0385(8) Uani 1 1 d .
H46 H 1.593422 0.301997 0.991954 0.046 Uiso 1 1 calc R
C47 C 1.5968(3) 0.2851(3) 0.8819(2) 0.0374(8) Uani 1 1 d .
C48 C 1.5409(3) 0.2510(3) 0.8008(3) 0.0485(10) Uani 1 1 d .
H48 H 1.569252 0.252165 0.763961 0.058 Uiso 1 1 calc R
C49 C 1.4433(3) 0.2155(3) 0.7744(2) 0.0474(10) Uani 1 1 d .
H49 H 1.406386 0.191993 0.720343 0.057 Uiso 1 1 calc R
C50 C 1.6980(3) 0.3324(3) 0.9074(2) 0.0384(8) Uani 1 1 d .
C51 C 0.2583(3) 0.2975(2) 0.6009(2) 0.0367(8) Uani 1 1 d .
C52 C 0.3534(3) 0.3365(3) 0.6212(3) 0.0468(10) Uani 1 1 d .
H52 H 0.372515 0.393761 0.648983 0.056 Uiso 1 1 calc R
C53 C 0.4196(3) 0.2902(3) 0.6002(2) 0.0429(9) Uani 1 1 d .
H53 H 0.483266 0.316358 0.613796 0.052 Uiso 1 1 calc R
C54 C 0.3912(3) 0.2045(2) 0.5587(2) 0.0317(7) Uani 1 1 d .
C55 C 0.2948(3) 0.1674(2) 0.5350(2) 0.0361(8) Uani 1 1 d .
H55 H 0.274479 0.111080 0.505114 0.043 Uiso 1 1 calc R
C56 C 0.2289(3) 0.2142(2) 0.5559(2) 0.0378(8) Uani 1 1 d .
H56 H 0.163999 0.189337 0.539542 0.045 Uiso 1 1 calc R
C57 C 0.4673(3) 0.1512(2) 0.5454(2) 0.0330(7) Uani 1 1 d .
C58 C 0.1542(3) 0.4279(3) 0.7167(2) 0.0402(8) Uani 1 1 d .
C59 C 0.1950(3) 0.4844(2) 0.7899(2) 0.0395(8) Uani 1 1 d .
H59 H 0.259987 0.510378 0.809292 0.047 Uiso 1 1 calc R
C60 C 0.1391(3) 0.5028(2) 0.8349(2) 0.0346(7) Uani 1 1 d .
H60 H 0.167136 0.539558 0.884918 0.042 Uiso 1 1 calc R
C61 C 0.0419(3) 0.4660(2) 0.8048(2) 0.0328(7) Uani 1 1 d .
C62 C -0.0011(3) 0.4147(3) 0.7279(2) 0.0467(10) Uani 1 1 d .
H62 H -0.067895 0.393308 0.706109 0.056 Uiso 1 1 calc R
C63 C 0.0550(3) 0.3956(3) 0.6839(2) 0.0491(10) Uani 1 1 d .
H63 H 0.026223 0.361267 0.632682 0.059 Uiso 1 1 calc R
C64 C -0.0162(3) 0.4731(2) 0.8558(2) 0.0307(7) Uani 1 1 d .

loop_
_atom_site_aniso_label
_atom_site_aniso_U_11
_atom_site_aniso_U_22
_atom_site_aniso_U_33
_atom_site_aniso_U_23
_atom_site_aniso_U_13
_atom_site_aniso_U_12
Cd1 0.02401(14) 0.03813(15) 0.03079(14) 0.01106(10) 0.00977(10) 0.00799(10)
Cd2 0.02261(14) 0.03500(14) 0.03190(14) 0.00721(10) 0.01117(10) 0.00488(9)
O1 0.0309(14) 0.0397(14) 0.0582(18) 0.0074(12) 0.0166(13) 0.0060(11)
O2 0.0249(12) 0.0424(14) 0.0520(16) 0.0003(12) 0.0098(11) 0.0003(10)
O3 0.0302(13) 0.0461(14) 0.0388(14) 0.0056(11) 0.0131(11) -0.0019(11)
O4 0.0293(14) 0.084(2) 0.0387(15) 0.0087(14) 0.0125(12) -0.0120(13)
O5 0.0294(13) 0.0547(16) 0.0407(15) 0.0073(12) 0.0138(11) 0.0124(11)
O6 0.0438(15) 0.0340(13) 0.0528(16) 0.0083(11) 0.0259(13) 0.0082(11)
O7 0.0353(13) 0.0459(14) 0.0272(12) 0.0023(10) 0.0126(10) 0.0088(11)
O8 0.0328(13) 0.0506(15) 0.0371(13) 0.0062(11) 0.0183(11) 0.0047(11)
N1 0.0340(15) 0.0406(16) 0.0313(15) 0.0123(12) 0.0156(12) 0.0068(12)
N2 0.0308(15) 0.0385(15) 0.0338(15) 0.0114(12) 0.0140(12) 0.0049(12)
N3 0.0314(15) 0.0394(16) 0.0327(15) 0.0120(12) 0.0113(12) 0.0075(12)
N4 0.0336(15) 0.0419(16) 0.0303(15) 0.0141(12) 0.0114(12) 0.0089(12)
N5 0.065(2) 0.053(2) 0.044(2) 0.0010(16) 0.0313(18) -0.0058(18)
N6 0.0285(14) 0.0376(15) 0.0382(16) 0.0127(12) 0.0126(12) 0.0075(12)
N7 0.0361(15) 0.0318(14) 0.0345(15) 0.0073(12) 0.0164(13) 0.0053(12)
N8 0.0370(16) 0.0331(15) 0.0320(15) 0.0055(12) 0.0145(13) 0.0009(12)
N9 0.0328(15) 0.0358(15) 0.0304(14) 0.0105(11) 0.0128(12) 0.0051(12)
N10 0.0321(15) 0.0411(16) 0.0344(15) 0.0163(13) 0.0124(12) 0.0078(12)
N11 0.119(4) 0.049(2) 0.058(3) -0.0099(19) 0.040(3) -0.004(2)
N12 0.0285(14) 0.0359(15) 0.0371(16) 0.0080(12) 0.0146(12) 0.0038(12)
N13 0.0272(15) 0.0515(19) 0.0397(17) 0.0116(14) 0.0083(13) -0.0029(13)
N14 0.0286(15) 0.0517(18) 0.0361(16) 0.0142(14) 0.0078(13) -0.0040(13)
N15 0.0385(17) 0.0441(17) 0.0415(17) 0.0041(14) 0.0217(14) 0.0095(13)
N16 0.0425(18) 0.0449(18) 0.0443(18) 0.0010(14) 0.0243(15) 0.0079(14)
C1 0.0295(16) 0.0340(17) 0.0337(17) 0.0125(13) 0.0154(14) 0.0046(13)
C2 0.0319(17) 0.0368(18) 0.0324(17) 0.0102(14) 0.0141(14) 0.0022(14)
C3 0.0268(16) 0.0357(17) 0.0324(17) 0.0108(13) 0.0111(13) 0.0035(13)
C4 0.0314(17) 0.0359(17) 0.0356(18) 0.0136(14) 0.0156(14) 0.0058(14)
C5 0.046(2) 0.042(2) 0.0340(19) 0.0108(15) 0.0186(16) 0.0153(16)
C6 0.042(2) 0.045(2) 0.039(2) 0.0178(16) 0.0206(17) 0.0171(16)
C7 0.048(2) 0.0350(18) 0.0336(18) 0.0103(14) 0.0159(16) 0.0054(15)
C8 0.046(2) 0.0335(18) 0.0353(19) 0.0122(14) 0.0138(16) 0.0106(15)
C9 0.0337(18) 0.0396(19) 0.0352(18) 0.0077(14) 0.0166(15) -0.0003(14)
C10 0.042(2) 0.0397(19) 0.040(2) 0.0070(15) 0.0216(17) 0.0018(15)
C11 0.052(2) 0.045(2) 0.053(2) 0.0044(18) 0.029(2) -0.0012(18)
C12 0.062(3) 0.060(3) 0.035(2) 0.0066(18) 0.023(2) -0.003(2)
C13 0.050(2) 0.049(2) 0.037(2) 0.0114(17) 0.0198(18) 0.0029(18)
C14 0.0275(16) 0.0372(18) 0.0334(17) 0.0118(14) 0.0117(14) 0.0051(13)
C15 0.0287(17) 0.0390(18) 0.0337(18) 0.0101(14) 0.0132(14) 0.0051(14)
C16 0.0291(17) 0.0410(19) 0.0330(18) 0.0142(14) 0.0121(14) 0.0076(14)
C17 0.040(2) 0.047(2) 0.0304(18) 0.0093(15) 0.0090(15) 0.0086(16)
C18 0.040(2) 0.043(2) 0.0340(19) 0.0101(15) 0.0083(16) 0.0128(16)
C19 0.0289(16) 0.0329(17) 0.0361(18) 0.0086(14) 0.0149(14) 0.0025(13)
C20 0.0349(18) 0.0353(18) 0.0364(18) 0.0068(14) 0.0179(15) 0.0004(14)
C21 0.0307(17) 0.0314(16) 0.0315(17) 0.0080(13) 0.0141(14) 0.0011(13)
C22 0.0289(17) 0.0397(18) 0.0335(18) 0.0114(14) 0.0152(14) 0.0044(14)
C23 0.040(2) 0.0396(19) 0.041(2) 0.0093(15) 0.0171(16) 0.0108(15)
C24 0.043(2) 0.042(2) 0.0344(19) 0.0117(15) 0.0139(16) 0.0118(16)
C25 0.0393(19) 0.0407(19) 0.0315(18) 0.0085(14) 0.0157(15) 0.0052(15)
C26 0.0383(19) 0.0331(17) 0.0377(19) 0.0113(14) 0.0153(15) 0.0079(14)
C27 0.047(2) 0.0350(18) 0.041(2) 0.0029(15) 0.0243(17) -0.0024(15)
C28 0.064(3) 0.036(2) 0.054(3) 0.0056(17) 0.035(2) 0.0014(18)
C29 0.102(4) 0.037(2) 0.070(3) 0.003(2) 0.050(3) 0.006(2)
C30 0.103(4) 0.059(3) 0.042(3) -0.004(2) 0.020(3) 0.003(3)
C31 0.067(3) 0.051(2) 0.041(2) 0.0015(18) 0.019(2) 0.005(2)
C32 0.0298(17) 0.0356(17) 0.0348(18) 0.0101(14) 0.0150(14) 0.0030(13)
C33 0.041(2) 0.0368(18) 0.0312(18) 0.0057(14) 0.0134(15) 0.0034(15)
C34 0.0357(19) 0.0381(19) 0.0334(18) 0.0073(14) 0.0093(15) 0.0049(15)
C35 0.0367(18) 0.0352(18) 0.0380(19) 0.0076(14) 0.0170(15) 0.0050(14)
C36 0.0367(18) 0.0382(18) 0.0283(16) 0.0102(14) 0.0140(14) 0.0048(14)
C37 0.0247(17) 0.048(2) 0.0369(19) 0.0122(16) 0.0089(14) -0.0012(14)
C38 0.033(2) 0.056(2) 0.043(2) -0.0024(18) 0.0105(17) -0.0050(17)
C39 0.035(2) 0.052(2) 0.046(2) -0.0017(18) 0.0166(17) 0.0003(17)
C40 0.0268(17) 0.0368(18) 0.0377(19) 0.0090(14) 0.0099(14) 0.0026(14)
C41 0.0297(19) 0.045(2) 0.050(2) -0.0047(17) 0.0077(17) -0.0025(16)
C42 0.0296(19) 0.056(2) 0.056(3) -0.001(2) 0.0149(18) 0.0055(17)
C43 0.0311(18) 0.0394(19) 0.0386(19) 0.0118(15) 0.0135(15) 0.0051(14)
C44 0.0270(17) 0.055(2) 0.0373(19) 0.0145(17) 0.0085(15) -0.0024(16)
C45 0.0317(18) 0.056(2) 0.0364(19) 0.0170(17) 0.0133(15) -0.0015(16)
C46 0.0303(18) 0.047(2) 0.0336(18) 0.0126(15) 0.0073(15) -0.0024(15)
C47 0.0252(17) 0.048(2) 0.0384(19) 0.0150(16) 0.0103(15) 0.0027(15)
C48 0.035(2) 0.072(3) 0.039(2) 0.0125(19) 0.0164(17) -0.0027(19)
C49 0.034(2) 0.069(3) 0.0327(19) 0.0076(18) 0.0096(16) -0.0084(18)
C50 0.0271(17) 0.046(2) 0.041(2) 0.0134(16) 0.0109(15) 0.0057(15)
C51 0.0353(18) 0.0419(19) 0.0364(18) 0.0034(15) 0.0191(15) 0.0094(15)
C52 0.039(2) 0.045(2) 0.054(2) -0.0130(18) 0.0246(18) -0.0017(16)
C53 0.0332(19) 0.045(2) 0.047(2) -0.0076(17) 0.0189(17) -0.0005(16)
C54 0.0318(17) 0.0409(18) 0.0248(15) 0.0071(13) 0.0132(13) 0.0084(14)
C55 0.0337(18) 0.0368(18) 0.0391(19) 0.0050(15) 0.0168(15) 0.0053(14)
C56 0.0311(18) 0.0401(19) 0.043(2) 0.0044(15) 0.0167(16) 0.0053(14)
C57 0.0323(18) 0.0415(19) 0.0281(16) 0.0100(14) 0.0132(14) 0.0113(14)
C58 0.042(2) 0.045(2) 0.042(2) 0.0064(16) 0.0267(17) 0.0125(16)
C59 0.042(2) 0.0343(18) 0.050(2) 0.0035(16) 0.0276(18) 0.0030(15)
C60 0.0402(19) 0.0306(17) 0.0376(18) 0.0036(14) 0.0214(16) 0.0055(14)
C61 0.0361(18) 0.0330(17) 0.0333(17) 0.0085(13) 0.0164(15) 0.0138(14)
C62 0.0341(19) 0.065(3) 0.038(2) -0.0010(18) 0.0146(16) 0.0102(18)
C63 0.040(2) 0.067(3) 0.036(2) -0.0055(18) 0.0157(17) 0.0113(19)
C64 0.0319(17) 0.0318(16) 0.0340(17) 0.0122(13) 0.0159(14) 0.0129(13)

loop_
_atom_type_symbol
_atom_type_description
_atom_type_scat_dispersion_real
_atom_type_scat_dispersion_imag
_atom_type_scat_source
C C 0.0181 0.0091 'International Tables Vol C Tables 4.2.6.8 and 6.1.1.4'
H H 0.0000 0.0000 'International Tables Vol C Tables 4.2.6.8 and 6.1.1.4'
Cd Cd 0.1185 4.6533 'International Tables Vol C Tables 4.2.6.8 and 6.1.1.4'
N N 0.0311 0.0180 'International Tables Vol C Tables 4.2.6.8 and 6.1.1.4'
O O 0.0492 0.0322 'International Tables Vol C Tables 4.2.6.8 and 6.1.1.4'

loop_
_geom_angle_atom_site_label_1
_geom_angle_atom_site_label_2
_geom_angle_atom_site_label_3
_geom_angle
_geom_angle_site_symmetry_1
_geom_angle_site_symmetry_3
O1 Cd1 C43 27.49(10) . .
O2 Cd1 O1 55.15(9) . .
O2 Cd1 C43 27.79(10) . .
O5 Cd1 O1 87.96(10) . .
O5 Cd1 O2 142.87(9) . .
O5 Cd1 O6 124.79(10) . 2_656
O5 Cd1 N10 89.57(10) . .
O5 Cd1 C43 115.45(11) . .
O6 Cd1 O1 144.95(9) 2_656 .
O6 Cd1 O2 92.12(9) 2_656 .
O6 Cd1 C43 118.48(10) 2_656 .
N4 Cd1 O1 103.23(11) . .
N4 Cd1 O2 91.82(10) . .
N4 Cd1 O5 92.95(10) . .
N4 Cd1 O6 88.52(11) . 2_656
N4 Cd1 N10 175.23(11) . .
N4 Cd1 C43 100.35(11) . .
N10 Cd1 O1 80.90(11) . .
N10 Cd1 O2 88.61(10) . .
N10 Cd1 O6 86.71(11) . 2_656
N10 Cd1 C43 82.18(11) . .
O3 Cd2 C50 27.77(11) . .
O4 Cd2 O3 55.61(10) . .
O4 Cd2 O8 84.40(10) . 1_755
O4 Cd2 N12 88.38(11) . 2_857
O4 Cd2 C50 27.93(11) . .
O7 Cd2 O3 93.06(9) 2_767 .
O7 Cd2 O4 147.86(10) 2_767 .
O7 Cd2 O8 126.78(9) 2_767 1_755
O7 Cd2 N6 87.13(10) 2_767 2_766
O7 Cd2 N12 84.76(10) 2_767 2_857
O7 Cd2 C50 120.74(11) 2_767 .
O8 Cd2 O3 139.98(9) 1_755 .
O8 Cd2 N12 89.46(10) 1_755 2_857
O8 Cd2 C50 112.21(11) 1_755 .
N6 Cd2 O3 91.36(10) 2_766 .
N6 Cd2 O4 99.47(11) 2_766 .
N6 Cd2 O8 93.96(10) 2_766 1_755
N6 Cd2 N12 171.70(11) 2_766 2_857
N6 Cd2 C50 94.57(11) 2_766 .
N12 Cd2 O3 90.86(10) 2_857 .
N12 Cd2 C50 91.12(11) 2_857 .
C43 O1 Cd1 90.2(2) . .
C43 O2 Cd1 91.3(2) . .
C50 O3 Cd2 88.7(2) . .
C50 O4 Cd2 92.9(2) . .
C57 O5 Cd1 100.8(2) . .
C57 O6 Cd1 161.6(2) . 2_656
C64 O7 Cd2 168.8(2) . 2_767
C64 O8 Cd2 101.1(2) . 1_355
C1 N1 C2 114.8(3) . .
C3 N2 C2 115.3(3) . .
C1 N3 C3 115.3(3) . .
C6 N4 Cd1 124.9(2) . .
C6 N4 C7 117.5(3) . .
C7 N4 Cd1 116.5(2) . .
C11 N5 C12 116.8(4) . .
C16 N6 Cd2 126.1(2) . 2_766
C17 N6 Cd2 116.2(3) . 2_766
C17 N6 C16 117.7(3) . .
C19 N7 C20 115.0(3) . .
C21 N8 C20 115.2(3) . .
C21 N9 C19 114.8(3) . .
C24 N10 Cd1 119.0(2) . .
C25 N10 Cd1 121.4(2) . .
C25 N10 C24 117.7(3) . .
C30 N11 C29 116.5(4) . .
C34 N12 Cd2 120.8(2) . 2_857
C34 N12 C35 118.6(3) . .
C35 N12 Cd2 120.3(2) . 2_857
N14 N13 C37 113.5(3) . .
N13 N14 C44 113.9(3) . .
N16 N15 C51 114.3(3) . .
N15 N16 C58 112.6(3) . .
N1 C1 C4 118.6(3) . .
N3 C1 N1 125.2(3) . .
N3 C1 C4 116.2(3) . .
N1 C2 C9 117.6(3) . .
N2 C2 N1 124.5(3) . .
N2 C2 C9 117.9(3) . .
N2 C3 N3 124.8(3) . .
N2 C3 C14 119.1(3) . .
N3 C3 C14 116.1(3) . .
C5 C4 C1 122.5(3) . .
C8 C4 C1 119.0(3) . .
C8 C4 C5 118.4(3) . .
C4 C5 H5 120.6 . .
C6 C5 C4 118.8(4) . .
C6 C5 H5 120.6 . .
N4 C6 C5 123.1(3) . .
N4 C6 H6 118.5 . .
C5 C6 H6 118.5 . .
N4 C7 H7 118.4 . .
N4 C7 C8 123.1(4) . .
C8 C7 H7 118.4 . .
C4 C8 H8 120.5 . .
C7 C8 C4 119.1(3) . .
C7 C8 H8 120.5 . .
C10 C9 C2 121.4(3) . .
C10 C9 C13 118.0(4) . .
C13 C9 C2 120.5(3) . .
C9 C10 H10 120.5 . .
C9 C10 C11 119.0(4) . .
C11 C10 H10 120.5 . .
N5 C11 C10 123.3(4) . .
N5 C11 H11 118.3 . .
C10 C11 H11 118.3 . .
N5 C12 H12 117.9 . .
N5 C12 C13 124.3(4) . .
C13 C12 H12 117.9 . .
C9 C13 H13 120.8 . .
C12 C13 C9 118.5(4) . .
C12 C13 H13 120.8 . .
C15 C14 C3 121.7(3) . .
C15 C14 C18 118.1(3) . .
C18 C14 C3 120.1(3) . .
C14 C15 H15 120.7 . .
C16 C15 C14 118.6(3) . .
C16 C15 H15 120.7 . .
N6 C16 C15 123.4(3) . .
N6 C16 H16 118.3 . .
C15 C16 H16 118.3 . .
N6 C17 H17 118.6 . .
N6 C17 C18 122.9(4) . .
C18 C17 H17 118.6 . .
C14 C18 H18 120.4 . .
C17 C18 C14 119.2(3) . .
C17 C18 H18 120.4 . .
N7 C19 N9 124.9(3) . .
N7 C19 C22 118.6(3) . .
N9 C19 C22 116.5(3) . .
N7 C20 C27 117.6(3) . .
N8 C20 N7 124.9(3) . .
N8 C20 C27 117.6(3) . .
N8 C21 N9 125.3(3) . .
N8 C21 C32 118.3(3) . .
N9 C21 C32 116.4(3) . .
C23 C22 C19 121.0(3) . .
C23 C22 C26 118.9(3) . .
C26 C22 C19 120.2(3) . .
C22 C23 H23 120.8 . .
C22 C23 C24 118.5(4) . .
C24 C23 H23 120.8 . .
N10 C24 C23 123.2(3) . .
N10 C24 H24 118.4 . .
C23 C24 H24 118.4 . .
N10 C25 H25 118.5 . .
N10 C25 C26 123.0(3) . .
C26 C25 H25 118.5 . .
C22 C26 C25 118.7(3) . .
C22 C26 H26 120.6 . .
C25 C26 H26 120.6 . .
C28 C27 C20 121.1(4) . .
C28 C27 C31 118.9(4) . .
C31 C27 C20 120.0(4) . .
C27 C28 H28 121.0 . .
C27 C28 C29 118.0(5) . .
C29 C28 H28 121.0 . .
N11 C29 C28 124.2(5) . .
N11 C29 H29 117.9 . .
C28 C29 H29 117.9 . .
N11 C30 H30 117.9 . .
N11 C30 C31 124.2(5) . .
C31 C30 H30 117.9 . .
C27 C31 H31 120.9 . .
C30 C31 C27 118.1(5) . .
C30 C31 H31 120.9 . .
C33 C32 C21 121.7(3) . .
C36 C32 C21 119.8(3) . .
C36 C32 C33 118.4(3) . .
C32 C33 H33 120.6 . .
C34 C33 C32 118.8(3) . .
C34 C33 H33 120.6 . .
N12 C34 C33 122.7(3) . .
N12 C34 H34 118.6 . .
C33 C34 H34 118.6 . .
N12 C35 H35 118.9 . .
N12 C35 C36 122.1(3) . .
C36 C35 H35 118.9 . .
C32 C36 H36 120.3 . .
C35 C36 C32 119.3(3) . .
C35 C36 H36 120.3 . .
C38 C37 N13 123.1(3) . .
C42 C37 N13 116.4(3) . .
C42 C37 C38 120.3(3) . .
C37 C38 H38 120.4 . .
C39 C38 C37 119.3(4) . .
C39 C38 H38 120.4 . .
C38 C39 H39 119.5 . .
C38 C39 C40 121.0(4) . .
C40 C39 H39 119.5 . .
C39 C40 C41 119.1(3) . .
C39 C40 C43 119.3(3) . .
C41 C40 C43 121.5(3) . .
C40 C41 H41 120.0 . .
C42 C41 C40 120.0(4) . .
C42 C41 H41 120.0 . .
C37 C42 C41 120.3(4) . .
C37 C42 H42 119.8 . .
C41 C42 H42 119.8 . .
O1 C43 Cd1 62.3(2) . .
O1 C43 O2 122.8(3) . .
O1 C43 C40 118.9(3) . .
O2 C43 Cd1 60.93(18) . .
O2 C43 C40 118.2(3) . .
C40 C43 Cd1 172.5(3) . .
C45 C44 N14 116.9(3) . .
C49 C44 N14 122.0(3) . .
C49 C44 C45 120.7(3) . .
C44 C45 H45 120.2 . .
C46 C45 C44 119.6(4) . .
C46 C45 H45 120.2 . .
C45 C46 H46 120.0 . .
C45 C46 C47 120.0(4) . .
C47 C46 H46 120.0 . .
C46 C47 C48 119.9(3) . .
C46 C47 C50 120.5(3) . .
C48 C47 C50 119.3(3) . .
C47 C48 H48 119.7 . .
C49 C48 C47 120.6(4) . .
C49 C48 H48 119.7 . .
C44 C49 H49 120.4 . .
C48 C49 C44 119.2(4) . .
C48 C49 H49 120.4 . .
O3 C50 Cd2 63.56(19) . .
O3 C50 O4 122.5(4) . .
O3 C50 C47 120.1(3) . .
O4 C50 Cd2 59.2(2) . .
O4 C50 C47 117.3(4) . .
C47 C50 Cd2 172.1(3) . .
C52 C51 N15 125.2(3) . .
C56 C51 N15 115.1(3) . .
C56 C51 C52 119.6(3) . .
C51 C52 H52 120.0 . .
C53 C52 C51 120.0(4) . .
C53 C52 H52 120.0 . .
C52 C53 H53 119.9 . .
C52 C53 C54 120.1(4) . .
C54 C53 H53 119.9 . .
C53 C54 C57 119.6(3) . .
C55 C54 C53 119.6(3) . .
C55 C54 C57 120.6(3) . .
C54 C55 H55 120.1 . .
C56 C55 C54 119.8(3) . .
C56 C55 H55 120.1 . .
C51 C56 H56 119.7 . .
C55 C56 C51 120.7(3) . .
C55 C56 H56 119.7 . .
O5 C57 O6 122.1(3) . .
O5 C57 C54 118.1(3) . .
O6 C57 C54 119.7(3) . .
C59 C58 N16 115.6(3) . .
C59 C58 C63 120.3(3) . .
C63 C58 N16 123.9(4) . .
C58 C59 H59 119.9 . .
C58 C59 C60 120.1(4) . .
C60 C59 H59 119.9 . .
C59 C60 H60 120.2 . .
C61 C60 C59 119.6(3) . .
C61 C60 H60 120.2 . .
C60 C61 C62 119.8(3) . .
C60 C61 C64 121.2(3) . .
C62 C61 C64 118.8(3) . .
C61 C62 H62 119.8 . .
C63 C62 C61 120.4(4) . .
C63 C62 H62 119.8 . .
C58 C63 H63 120.3 . .
C62 C63 C58 119.4(4) . .
C62 C63 H63 120.3 . .
O7 C64 C61 119.1(3) . .
O8 C64 O7 121.8(3) . .
O8 C64 C61 119.0(3) . .

loop_
_geom_bond_atom_site_label_1
_geom_bond_atom_site_label_2
_geom_bond_distance
_geom_bond_site_symmetry_2
Cd1 O1 2.395(3) .
Cd1 O2 2.364(3) .
Cd1 O5 2.317(3) .
Cd1 O6 2.325(3) 2_656
Cd1 N4 2.308(3) .
Cd1 N10 2.320(3) .
Cd1 C43 2.704(4) .
Cd2 O3 2.416(3) .
Cd2 O4 2.320(3) .
Cd2 O7 2.301(2) 2_767
Cd2 O8 2.327(3) 1_755
Cd2 N6 2.313(3) 2_766
Cd2 N12 2.327(3) 2_857
Cd2 C50 2.697(4) .
O1 C43 1.248(5) .
O2 C43 1.261(4) .
O3 C50 1.257(5) .
O4 C50 1.265(5) .
O5 C57 1.257(4) .
O6 C57 1.257(4) .
O7 C64 1.262(4) .
O8 C64 1.256(4) .
N1 C1 1.341(5) .
N1 C2 1.346(4) .
N2 C2 1.344(5) .
N2 C3 1.331(5) .
N3 C1 1.331(4) .
N3 C3 1.341(4) .
N4 C6 1.340(5) .
N4 C7 1.340(5) .
N5 C11 1.336(6) .
N5 C12 1.338(6) .
N6 C16 1.347(5) .
N6 C17 1.336(5) .
N7 C19 1.338(4) .
N7 C20 1.348(5) .
N8 C20 1.336(5) .
N8 C21 1.332(4) .
N9 C19 1.343(4) .
N9 C21 1.342(4) .
N10 C24 1.345(5) .
N10 C25 1.336(5) .
N11 C29 1.340(7) .
N11 C30 1.331(7) .
N12 C34 1.338(5) .
N12 C35 1.349(5) .
N13 N14 1.265(5) .
N13 C37 1.428(4) .
N14 C44 1.424(5) .
N15 N16 1.256(4) .
N15 C51 1.427(4) .
N16 C58 1.436(5) .
C1 C4 1.482(5) .
C2 C9 1.474(5) .
C3 C14 1.480(5) .
C4 C5 1.386(5) .
C4 C8 1.386(5) .
C5 H5 0.9300 .
C5 C6 1.385(5) .
C6 H6 0.9300 .
C7 H7 0.9300 .
C7 C8 1.379(5) .
C8 H8 0.9300 .
C9 C10 1.387(5) .
C9 C13 1.394(5) .
C10 H10 0.9300 .
C10 C11 1.394(6) .
C11 H11 0.9300 .
C12 H12 0.9300 .
C12 C13 1.383(6) .
C13 H13 0.9300 .
C14 C15 1.393(5) .
C14 C18 1.398(5) .
C15 H15 0.9300 .
C15 C16 1.380(5) .
C16 H16 0.9300 .
C17 H17 0.9300 .
C17 C18 1.382(5) .
C18 H18 0.9300 .
C19 C22 1.487(5) .
C20 C27 1.486(5) .
C21 C32 1.483(5) .
C22 C23 1.387(5) .
C22 C26 1.389(5) .
C23 H23 0.9300 .
C23 C24 1.389(5) .
C24 H24 0.9300 .
C25 H25 0.9300 .
C25 C26 1.392(5) .
C26 H26 0.9300 .
C27 C28 1.382(6) .
C27 C31 1.394(6) .
C28 H28 0.9300 .
C28 C29 1.385(6) .
C29 H29 0.9300 .
C30 H30 0.9300 .
C30 C31 1.380(6) .
C31 H31 0.9300 .
C32 C33 1.396(5) .
C32 C36 1.389(5) .
C33 H33 0.9300 .
C33 C34 1.382(5) .
C34 H34 0.9300 .
C35 H35 0.9300 .
C35 C36 1.381(5) .
C36 H36 0.9300 .
C37 C38 1.384(6) .
C37 C42 1.376(6) .
C38 H38 0.9300 .
C38 C39 1.384(5) .
C39 H39 0.9300 .
C39 C40 1.385(5) .
C40 C41 1.389(5) .
C40 C43 1.501(5) .
C41 H41 0.9300 .
C41 C42 1.384(5) .
C42 H42 0.9300 .
C44 C45 1.393(5) .
C44 C49 1.394(6) .
C45 H45 0.9300 .
C45 C46 1.389(5) .
C46 H46 0.9300 .
C46 C47 1.393(5) .
C47 C48 1.393(6) .
C47 C50 1.499(5) .
C48 H48 0.9300 .
C48 C49 1.385(6) .
C49 H49 0.9300 .
C51 C52 1.389(5) .
C51 C56 1.380(5) .
C52 H52 0.9300 .
C52 C53 1.380(5) .
C53 H53 0.9300 .
C53 C54 1.392(5) .
C54 C55 1.385(5) .
C54 C57 1.502(5) .
C55 H55 0.9300 .
C55 C56 1.380(5) .
C56 H56 0.9300 .
C58 C59 1.380(5) .
C58 C63 1.383(6) .
C59 H59 0.9300 .
C59 C60 1.393(5) .
C60 H60 0.9300 .
C60 C61 1.380(5) .
C61 C62 1.393(5) .
C61 C64 1.500(5) .
C62 H62 0.9300 .
C62 C63 1.383(5) .
C63 H63 0.9300 .

loop_
_geom_torsion_atom_site_label_1
_geom_torsion_atom_site_label_2
_geom_torsion_atom_site_label_3
_geom_torsion_atom_site_label_4
_geom_torsion
_geom_torsion_site_symmetry_1
Cd1 O1 C43 O2 7.6(4) .
Cd1 O1 C43 C40 -171.6(3) .
Cd1 O2 C43 O1 -7.7(4) .
Cd1 O2 C43 C40 171.5(3) .
Cd1 O5 C57 O6 -4.4(4) .
Cd1 O5 C57 C54 174.7(2) .
Cd1 O6 C57 O5 130.6(7) 2_656
Cd1 O6 C57 C54 -48.5(9) 2_656
Cd1 N4 C6 C5 166.5(3) .
Cd1 N4 C7 C8 -168.0(3) .
Cd1 N10 C24 C23 -165.7(3) .
Cd1 N10 C25 C26 164.0(3) .
Cd2 O3 C50 O4 6.0(4) .
Cd2 O3 C50 C47 -172.0(3) .
Cd2 O4 C50 O3 -6.2(4) .
Cd2 O4 C50 C47 171.8(3) .
Cd2 O7 C64 O8 153.3(11) 2_767
Cd2 O7 C64 C61 -23.3(14) 2_767
Cd2 O8 C64 O7 -14.2(4) 1_355
Cd2 O8 C64 C61 162.4(2) 1_355
Cd2 N6 C16 C15 179.2(3) 2_766
Cd2 N6 C17 C18 -179.5(3) 2_766
Cd2 N12 C34 C33 173.3(3) 2_857
Cd2 N12 C35 C36 -173.2(3) 2_857
N1 C1 C4 C5 1.1(5) .
N1 C1 C4 C8 -176.1(3) .
N1 C2 C9 C10 1.9(5) .
N1 C2 C9 C13 -176.7(3) .
N2 C2 C9 C10 -178.1(3) .
N2 C2 C9 C13 3.3(5) .
N2 C3 C14 C15 -7.3(5) .
N2 C3 C14 C18 171.4(3) .
N3 C1 C4 C5 179.9(3) .
N3 C1 C4 C8 2.8(5) .
N3 C3 C14 C15 173.4(3) .
N3 C3 C14 C18 -7.9(5) .
N4 C7 C8 C4 0.6(6) .
N5 C12 C13 C9 0.4(7) .
N6 C17 C18 C14 -0.4(6) .
N7 C19 C22 C23 4.9(5) .
N7 C19 C22 C26 -177.0(3) .
N7 C20 C27 C28 4.1(5) .
N7 C20 C27 C31 -176.3(4) .
N8 C20 C27 C28 -176.5(4) .
N8 C20 C27 C31 3.2(5) .
N8 C21 C32 C33 3.3(5) .
N8 C21 C32 C36 -174.2(3) .
N9 C19 C22 C23 -174.2(3) .
N9 C19 C22 C26 3.9(5) .
N9 C21 C32 C33 -177.2(3) .
N9 C21 C32 C36 5.3(5) .
N10 C25 C26 C22 0.8(6) .
N11 C30 C31 C27 1.4(9) .
N12 C35 C36 C32 0.1(6) .
N13 N14 C44 C45 -163.6(4) .
N13 N14 C44 C49 23.9(6) .
N13 C37 C38 C39 174.2(4) .
N13 C37 C42 C41 -176.2(4) .
N14 N13 C37 C38 22.7(5) .
N14 N13 C37 C42 -162.9(4) .
N14 C44 C45 C46 -171.4(4) .
N14 C44 C49 C48 169.8(4) .
N15 N16 C58 C59 162.8(4) .
N15 N16 C58 C63 -12.0(6) .
N15 C51 C52 C53 171.1(4) .
N15 C51 C56 C55 -171.3(4) .
N16 N15 C51 C52 -9.4(6) .
N16 N15 C51 C56 165.4(4) .
N16 C58 C59 C60 -168.7(3) .
N16 C58 C63 C62 169.3(4) .
C1 N1 C2 N2 -2.3(5) .
C1 N1 C2 C9 177.7(3) .
C1 N3 C3 N2 -2.5(5) .
C1 N3 C3 C14 176.8(3) .
C1 C4 C5 C6 -176.2(3) .
C1 C4 C8 C7 175.8(3) .
C2 N1 C1 N3 1.4(5) .
C2 N1 C1 C4 -179.9(3) .
C2 N2 C3 N3 1.7(5) .
C2 N2 C3 C14 -177.6(3) .
C2 C9 C10 C11 -177.9(4) .
C2 C9 C13 C12 177.7(4) .
C3 N2 C2 N1 0.9(5) .
C3 N2 C2 C9 -179.1(3) .
C3 N3 C1 N1 0.9(5) .
C3 N3 C1 C4 -177.9(3) .
C3 C14 C15 C16 177.5(3) .
C3 C14 C18 C17 -177.8(4) .
C4 C5 C6 N4 0.4(6) .
C5 C4 C8 C7 -1.4(6) .
C6 N4 C7 C8 0.7(6) .
C7 N4 C6 C5 -1.3(6) .
C8 C4 C5 C6 0.9(6) .
C9 C10 C11 N5 0.2(6) .
C10 C9 C13 C12 -1.0(6) .
C11 N5 C12 C13 0.5(7) .
C12 N5 C11 C10 -0.8(6) .
C13 C9 C10 C11 0.7(5) .
C14 C15 C16 N6 1.0(5) .
C15 C14 C18 C17 0.9(6) .
C16 N6 C17 C18 0.1(6) .
C17 N6 C16 C15 -0.4(5) .
C18 C14 C15 C16 -1.2(5) .
C19 N7 C20 N8 0.6(5) .
C19 N7 C20 C27 -180.0(3) .
C19 N9 C21 N8 2.2(5) .
C19 N9 C21 C32 -177.2(3) .
C19 C22 C23 C24 176.8(3) .
C19 C22 C26 C25 -178.1(3) .
C20 N7 C19 N9 0.9(5) .
C20 N7 C19 C22 -178.1(3) .
C20 N8 C21 N9 -0.9(5) .
C20 N8 C21 C32 178.5(3) .
C20 C27 C28 C29 179.3(4) .
C20 C27 C31 C30 179.9(5) .
C21 N8 C20 N7 -0.6(5) .
C21 N8 C20 C27 180.0(3) .
C21 N9 C19 N7 -2.2(5) .
C21 N9 C19 C22 176.8(3) .
C21 C32 C33 C34 -177.2(3) .
C21 C32 C36 C35 177.3(3) .
C22 C23 C24 N10 1.8(6) .
C23 C22 C26 C25 0.0(5) .
C24 N10 C25 C26 -0.3(5) .
C25 N10 C24 C23 -1.0(6) .
C26 C22 C23 C24 -1.2(5) .
C27 C28 C29 N11 0.4(8) .
C28 C27 C31 C30 -0.5(7) .
C29 N11 C30 C31 -1.4(9) .
C30 N11 C29 C28 0.4(9) .
C31 C27 C28 C29 -0.4(6) .
C32 C33 C34 N12 -0.3(6) .
C33 C32 C36 C35 -0.3(5) .
C34 N12 C35 C36 -0.1(5) .
C35 N12 C34 C33 0.2(6) .
C36 C32 C33 C34 0.4(5) .
C37 N13 N14 C44 -171.6(3) .
C37 C38 C39 C40 1.6(7) .
C38 C37 C42 C41 -1.7(7) .
C38 C39 C40 C41 -1.6(7) .
C38 C39 C40 C43 -179.2(4) .
C39 C40 C41 C42 0.0(7) .
C39 C40 C43 O1 10.5(6) .
C39 C40 C43 O2 -168.7(4) .
C40 C41 C42 C37 1.7(7) .
C41 C40 C43 O1 -167.0(4) .
C41 C40 C43 O2 13.7(6) .
C42 C37 C38 C39 0.1(7) .
C43 C40 C41 C42 177.5(4) .
C44 C45 C46 C47 1.5(6) .
C45 C44 C49 C48 -2.4(7) .
C45 C46 C47 C48 -2.8(6) .
C45 C46 C47 C50 171.6(4) .
C46 C47 C48 C49 1.6(7) .
C46 C47 C50 O3 2.6(6) .
C46 C47 C50 O4 -175.5(4) .
C47 C48 C49 C44 1.0(7) .
C48 C47 C50 O3 177.1(4) .
C48 C47 C50 O4 -1.0(6) .
C49 C44 C45 C46 1.2(6) .
C50 C47 C48 C49 -172.9(4) .
C51 N15 N16 C58 -171.3(3) .
C51 C52 C53 C54 0.0(7) .
C52 C51 C56 C55 3.8(6) .
C52 C53 C54 C55 3.3(6) .
C52 C53 C54 C57 -172.2(4) .
C53 C54 C55 C56 -3.0(6) .
C53 C54 C57 O5 4.9(5) .
C53 C54 C57 O6 -176.1(4) .
C54 C55 C56 C51 -0.6(6) .
C55 C54 C57 O5 -170.6(3) .
C55 C54 C57 O6 8.5(5) .
C56 C51 C52 C53 -3.5(7) .
C57 C54 C55 C56 172.5(3) .
C58 C59 C60 C61 -1.8(6) .
C59 C58 C63 C62 -5.2(7) .
C59 C60 C61 C62 -3.5(5) .
C59 C60 C61 C64 170.9(3) .
C60 C61 C62 C63 4.5(6) .
C60 C61 C64 O7 -4.4(5) .
C60 C61 C64 O8 178.9(3) .
C61 C62 C63 C58 -0.2(7) .
C62 C61 C64 O7 170.1(3) .
C62 C61 C64 O8 -6.6(5) .
C63 C58 C59 C60 6.2(6) .
C64 C61 C62 C63 -170.0(4) .
